data_4306093
loop_
_publ_author_name
'Tarun K. Bera'
'Mercouri G. Kanatzidis'

_publ_section_title
;
AEuAsS3 (A = Li, K, Rb, and Cs): New As3+ Species from an Arsenic-Rich
Polysulfide Flux
;
_journal_name_full 'Inorganic Chemistry'
_journal_page_first 7068
_journal_page_last 7070
_journal_paper_doi 10.1021/ic801017h
_journal_volume 47
_journal_year 2008
_chemical_formula_sum 'As Eu Li S3'
_chemical_formula_weight 330.00
_chemical_name_systematic
; 
 ? 
;
_space_group_IT_number 14
_symmetry_cell_setting monoclinic
_symmetry_space_group_name_Hall '-P 2ybc'
_symmetry_space_group_name_H-M 'P 1 21/c 1'
_atom_sites_solution_primary direct
_atom_sites_solution_secondary difmap
_audit_creation_method SHELXL-97
_cell_angle_alpha 90.00
_cell_angle_beta 104.858(7)
_cell_angle_gamma 90.00(8)
_cell_formula_units_Z 4
_cell_length_a 5.6862(5)
_cell_length_b 13.1187(11)
_cell_length_c 7.1735(6)
_cell_measurement_reflns_used 4715
_cell_measurement_temperature 100
_cell_measurement_theta_max 29.18
_cell_measurement_theta_min 3.11
_cell_volume 517.22(8)
_computing_cell_refinement X-area
_computing_data_collection X-area
_computing_data_reduction X-area
_computing_molecular_graphics Diamond
_computing_structure_refinement 'SHELXL-97 (Sheldrick, 1997)'
_computing_structure_solution 'SHELXS-97 (Sheldrick, 1990)'
_diffrn_ambient_temperature 100
_diffrn_measured_fraction_theta_full 0.995
_diffrn_measured_fraction_theta_max 0.995
_diffrn_measurement_device_type IPDS2
_diffrn_measurement_method 'profile data from \w scan'
_diffrn_radiation_monochromator graphite
_diffrn_radiation_source 'fine-focus sealed tube'
_diffrn_radiation_type MoK\a
_diffrn_radiation_wavelength 0.71073
_diffrn_reflns_av_R_equivalents 0.0337
_diffrn_reflns_av_sigmaI/netI 0.0246
_diffrn_reflns_limit_h_max 7
_diffrn_reflns_limit_h_min -7
_diffrn_reflns_limit_k_max 17
_diffrn_reflns_limit_k_min -17
_diffrn_reflns_limit_l_max 9
_diffrn_reflns_limit_l_min -9
_diffrn_reflns_number 4715
_diffrn_reflns_theta_full 29.18
_diffrn_reflns_theta_max 29.18
_diffrn_reflns_theta_min 3.11
_exptl_absorpt_coefficient_mu 19.503
_exptl_absorpt_correction_T_max 0.5606
_exptl_absorpt_correction_T_min 0.2874
_exptl_absorpt_correction_type numerical
_exptl_absorpt_process_details XRED32
_exptl_crystal_colour red
_exptl_crystal_density_diffrn 4.238
_exptl_crystal_density_meas 4.238
_exptl_crystal_density_method 'not measured'
_exptl_crystal_description rod
_exptl_crystal_F_000 588
_exptl_crystal_size_max 0.15
_exptl_crystal_size_mid 0.10
_exptl_crystal_size_min 0.06
_refine_diff_density_max 1.451
_refine_diff_density_min -1.352
_refine_diff_density_rms 0.397
_refine_ls_extinction_coef 0.0053(4)
_refine_ls_extinction_expression Fc^*^=kFc[1+0.001xFc^2^\l^3^/sin(2\q)]^-1/4^
_refine_ls_extinction_method SHELXL
_refine_ls_goodness_of_fit_ref 1.427
_refine_ls_matrix_type full
_refine_ls_number_parameters 56
_refine_ls_number_reflns 1387
_refine_ls_number_restraints 0
_refine_ls_restrained_S_all 1.427
_refine_ls_R_factor_all 0.0297
_refine_ls_R_factor_gt 0.0245
_refine_ls_shift/su_max 0.001
_refine_ls_shift/su_mean 0.000
_refine_ls_structure_factor_coef Fsqd
_refine_ls_weighting_details 'calc w=1/[\s^2^(Fo^2^)+(0.0186P)^2^+6.2828P] where P=(Fo^2^+2Fc^2^)/3'
_refine_ls_weighting_scheme calc
_refine_ls_wR_factor_gt 0.0523
_refine_ls_wR_factor_ref 0.0675
_reflns_number_gt 1291
_reflns_number_total 1387
_reflns_threshold_expression >2sigma(I)
_cod_data_source_file ic801017h-file001_1.cif
_cod_data_source_block LiEuAsS3
_cod_database_code 4306093

loop_
_symmetry_equiv_pos_as_xyz
'x, y, z'
'-x, y+1/2, -z+1/2'
'-x, -y, -z'
'x, -y-1/2, z-1/2'

loop_
_atom_site_label
_atom_site_type_symbol
_atom_site_fract_x
_atom_site_fract_y
_atom_site_fract_z
_atom_site_U_iso_or_equiv
_atom_site_adp_type
_atom_site_occupancy
_atom_site_symmetry_multiplicity
_atom_site_calc_flag
_atom_site_refinement_flags
_atom_site_disorder_assembly
_atom_site_disorder_group
Eu Eu 0.33073(5) 0.58001(2) 0.23306(4) 0.00301(12) Uani 1 1 d . . .
As As 0.12572(11) 0.59737(5) 0.66728(9) 0.00277(16) Uani 1 1 d . . .
S1 S 0.2766(3) 0.37109(12) 0.3822(2) 0.0041(3) Uani 1 1 d . . .
S2 S 0.7393(3) 0.28547(12) 0.1062(2) 0.0055(3) Uani 1 1 d . . .
S3 S 0.1947(3) 0.04403(11) 0.3541(2) 0.0039(3) Uani 1 1 d . . .
Li Li 0.273(2) 0.2919(9) 0.0704(18) 0.011(2) Uani 1 1 d . . .

loop_
_atom_site_aniso_label
_atom_site_aniso_U_11
_atom_site_aniso_U_22
_atom_site_aniso_U_33
_atom_site_aniso_U_23
_atom_site_aniso_U_13
_atom_site_aniso_U_12
Eu 0.00222(17) 0.00307(16) 0.00336(16) 0.00007(10) 0.00000(10) -0.00007(10)
As 0.0023(3) 0.0029(3) 0.0027(3) 0.0003(2) -0.0001(2) -0.0004(2)
S1 0.0029(6) 0.0048(6) 0.0035(6) 0.0023(5) -0.0010(5) -0.0001(5)
S2 0.0079(7) 0.0030(6) 0.0041(7) 0.0003(5) -0.0015(5) -0.0018(5)
S3 0.0026(6) 0.0040(6) 0.0052(6) -0.0019(5) 0.0011(5) 0.0003(5)
Li 0.019(6) 0.008(5) 0.010(5) 0.000(4) 0.007(5) 0.000(5)

loop_
_atom_type_symbol
_atom_type_description
_atom_type_scat_dispersion_real
_atom_type_scat_dispersion_imag
_atom_type_scat_source
Li Li -0.0003 0.0001 'International Tables Vol C Tables 4.2.6.8 and 6.1.1.4'
S S 0.1246 0.1234 'International Tables Vol C Tables 4.2.6.8 and 6.1.1.4'
As As 0.0499 2.0058 'International Tables Vol C Tables 4.2.6.8 and 6.1.1.4'
Eu Eu -0.1578 3.6682 'International Tables Vol C Tables 4.2.6.8 and 6.1.1.4'

loop_
_geom_angle_atom_site_label_1
_geom_angle_atom_site_label_2
_geom_angle_atom_site_label_3
_geom_angle
_geom_angle_site_symmetry_1
_geom_angle_site_symmetry_3
_geom_angle_publ_flag
S3 Eu S2 90.33(6) 2 3_665 ?
S3 Eu S3 149.80(6) 2 2_655 ?
S2 Eu S3 81.87(7) 3_665 2_655 ?
S3 Eu S1 74.66(8) 2 . ?
S2 Eu S1 147.15(4) 3_665 . ?
S3 Eu S1 96.46(8) 2_655 . ?
S3 Eu S2 89.90(8) 2 2_655 ?
S2 Eu S2 77.07(2) 3_665 2_655 ?
S3 Eu S2 116.28(8) 2_655 2_655 ?
S1 Eu S2 130.64(5) . 2_655 ?
S3 Eu S3 73.50(7) 2 4_565 ?
S2 Eu S3 68.84(4) 3_665 4_565 ?
S3 Eu S3 76.49(6) 2_655 4_565 ?
S1 Eu S3 78.83(4) . 4_565 ?
S2 Eu S3 141.58(5) 2_655 4_565 ?
S3 Eu S1 132.62(5) 2 3_666 ?
S2 Eu S1 121.22(6) 3_665 3_666 ?
S3 Eu S1 74.75(4) 2_655 3_666 ?
S1 Eu S1 89.31(7) . 3_666 ?
S2 Eu S1 67.22(7) 2_655 3_666 ?
S3 Eu S1 147.34(5) 4_565 3_666 ?
S3 Eu As 69.90(3) 2 . ?
S2 Eu As 132.11(5) 3_665 . ?
S3 Eu As 135.03(3) 2_655 . ?
S1 Eu As 70.27(4) . . ?
S2 Eu As 60.41(4) 2_655 . ?
S3 Eu As 136.90(4) 4_565 . ?
S1 Eu As 62.72(3) 3_666 . ?
S3 Eu Li 134.7(2) 2 2_655 ?
S2 Eu Li 78.5(2) 3_665 2_655 ?
S3 Eu Li 72.3(2) 2_655 2_655 ?
S1 Eu Li 132.4(2) . 2_655 ?
S2 Eu Li 44.9(2) 2_655 2_655 ?
S3 Eu Li 137.4(2) 4_565 2_655 ?
S1 Eu Li 43.2(2) 3_666 2_655 ?
As Eu Li 85.5(2) . 2_655 ?
S3 Eu As 37.83(5) 2 3_566 ?
S2 Eu As 125.76(4) 3_665 3_566 ?
S3 Eu As 131.69(4) 2_655 3_566 ?
S1 Eu As 37.78(5) . 3_566 ?
S2 Eu As 108.85(5) 2_655 3_566 ?
S3 Eu As 78.96(5) 4_565 3_566 ?
S1 Eu As 109.61(5) 3_666 3_566 ?
As Eu As 58.173(19) . 3_566 ?
Li Eu As 143.6(2) 2_655 3_566 ?
S3 Eu Li 130.90(19) 2 3_665 ?
S2 Eu Li 41.84(19) 3_665 3_665 ?
S3 Eu Li 42.37(19) 2_655 3_665 ?
S1 Eu Li 136.40(19) . 3_665 ?
S2 Eu Li 88.84(19) 2_655 3_665 ?
S3 Eu Li 77.62(19) 4_565 3_665 ?
S1 Eu Li 91.18(19) 3_666 3_665 ?
As Eu Li 144.92(18) . 3_665 ?
Li Eu Li 59.74(19) 2_655 3_665 ?
As Eu Li 156.53(18) 3_566 3_665 ?
S3 Eu Li 41.75(19) 2 3_565 ?
S2 Eu Li 51.3(2) 3_665 3_565 ?
S3 Eu Li 131.61(19) 2_655 3_565 ?
S1 Eu Li 115.7(2) . 3_565 ?
S2 Eu Li 69.28(19) 2_655 3_565 ?
S3 Eu Li 75.68(19) 4_565 3_565 ?
S1 Eu Li 136.16(18) 3_666 3_565 ?
As Eu Li 91.22(19) . 3_565 ?
Li Eu Li 104.72(9) 2_655 3_565 ?
As Eu Li 79.58(19) 3_566 3_565 ?
Li Eu Li 93.1(3) 3_665 3_565 ?
S2 As S1 97.69(8) 3_666 3_566 ?
S2 As S3 99.13(6) 3_666 4_566 ?
S1 As S3 104.93(9) 3_566 4_566 ?
S2 As Eu 123.20(6) 3_666 . ?
S1 As Eu 114.49(5) 3_566 . ?
S3 As Eu 114.51(6) 4_566 . ?
S2 As Eu 114.97(6) 3_666 3_566 ?
S1 As Eu 54.00(5) 3_566 3_566 ?
S3 As Eu 52.55(5) 4_566 3_566 ?
Eu As Eu 121.827(19) . 3_566 ?
As S1 Li 99.4(3) 3_566 . ?
As S1 Li 95.3(3) 3_566 4_566 ?
Li S1 Li 97.40(17) . 4_566 ?
As S1 Eu 88.22(9) 3_566 . ?
Li S1 Eu 92.3(3) . . ?
Li S1 Eu 169.0(3) 4_566 . ?
As S1 Eu 124.29(7) 3_566 3_666 ?
Li S1 Eu 136.3(3) . 3_666 ?
Li S1 Eu 78.7(3) 4_566 3_666 ?
Eu S1 Eu 90.69(7) . 3_666 ?
As S2 Li 101.6(3) 3_666 . ?
As S2 Eu 97.91(6) 3_666 3_665 ?
Li S2 Eu 88.9(3) . 3_665 ?
As S2 Eu 113.27(7) 3_666 2_645 ?
Li S2 Eu 80.5(3) . 2_645 ?
Eu S2 Eu 148.44(6) 3_665 2_645 ?
As S3 Li 179.8(3) 4_565 4_566 ?
As S3 Eu 89.61(8) 4_565 2_545 ?
Li S3 Eu 90.2(3) 4_566 2_545 ?
As S3 Eu 91.98(8) 4_565 2_645 ?
Li S3 Eu 88.1(3) 4_566 2_645 ?
Eu S3 Eu 149.80(6) 2_545 2_645 ?
As S3 Eu 93.19(5) 4_565 4_566 ?
Li S3 Eu 86.9(3) 4_566 4_566 ?
Eu S3 Eu 106.50(7) 2_545 4_566 ?
Eu S3 Eu 103.51(6) 2_645 4_566 ?
S1 Li S1 147.3(6) . 4_565 ?
S1 Li S2 98.9(4) . . ?
S1 Li S2 83.0(4) 4_565 . ?
S1 Li S3 98.7(4) . 4_565 ?
S1 Li S3 113.6(5) 4_565 4_565 ?
S2 Li S3 95.7(4) . 4_565 ?
S1 Li Eu 96.4(4) . 2_645 ?
S1 Li Eu 58.1(3) 4_565 2_645 ?
S2 Li Eu 54.6(2) . 2_645 ?
S3 Li Eu 148.6(5) 4_565 2_645 ?
S1 Li Eu 117.1(4) . 3_665 ?
S1 Li Eu 89.0(4) 4_565 3_665 ?
S2 Li Eu 49.3(2) . 3_665 ?
S3 Li Eu 49.5(2) 4_565 3_665 ?
Eu Li Eu 99.1(3) 2_645 3_665 ?
S1 Li Eu 97.1(4) . 3_565 ?
S1 Li Eu 101.0(4) 4_565 3_565 ?
S2 Li Eu 142.3(4) . 3_565 ?
S3 Li Eu 48.0(2) 4_565 3_565 ?
Eu Li Eu 155.2(4) 2_645 3_565 ?
Eu Li Eu 93.1(3) 3_665 3_565 ?
S1 Li Eu 49.2(2) . . ?
S1 Li Eu 162.9(5) 4_565 . ?
S2 Li Eu 89.8(3) . . ?
S3 Li Eu 51.5(2) 4_565 . ?
Eu Li Eu 128.6(3) 2_645 . ?
Eu Li Eu 74.7(2) 3_665 . ?
Eu Li Eu 75.5(2) 3_565 . ?

loop_
_geom_bond_atom_site_label_1
_geom_bond_atom_site_label_2
_geom_bond_distance
_geom_bond_site_symmetry_2
_geom_bond_publ_flag
Eu S3 2.9295(17) 2 ?
Eu S2 2.9493(16) 3_665 ?
Eu S3 2.9600(17) 2_655 ?
Eu S1 2.9866(16) . ?
Eu S2 2.9980(16) 2_655 ?
Eu S3 3.0915(17) 4_565 ?
Eu S1 3.1392(16) 3_666 ?
Eu As 3.6022(8) . ?
Eu Li 3.627(13) 2_655 ?
Eu As 3.690(2) 3_566 ?
Eu Li 3.892(13) 3_665 ?
Eu Li 3.941(13) 3_565 ?
As S2 2.2253(18) 3_666 ?
As S1 2.2616(17) 3_566 ?
As S3 2.2631(17) 4_566 ?
As Eu 3.690(2) 3_566 ?
S1 As 2.2616(17) 3_566 ?
S1 Li 2.462(13) . ?
S1 Li 2.531(13) 4_566 ?
S1 Eu 3.1392(16) 3_666 ?
S2 As 2.2253(18) 3_666 ?
S2 Li 2.597(14) . ?
S2 Eu 2.9493(16) 3_665 ?
S2 Eu 2.9980(16) 2_645 ?
S3 As 2.2632(17) 4_565 ?
S3 Li 2.624(13) 4_566 ?
S3 Eu 2.9295(17) 2_545 ?
S3 Eu 2.9600(17) 2_645 ?
S3 Eu 3.0915(17) 4_566 ?
Li S1 2.531(13) 4_565 ?
Li S3 2.624(13) 4_565 ?
Li Eu 3.627(13) 2_645 ?
Li Eu 3.892(13) 3_665 ?
Li Eu 3.941(13) 3_565 ?
